data_7710655
loop_
_publ_author_name
'Horrer, G\"unther'
'Mann, Sophie'
'Krummenacher, Ivo'
'Braunschweig, Holger'
'Radius, Udo'

_publ_section_title
;
 N-Heterocyclic Carbene and Cyclic (Alkyl)(amino)carbene Complexes of
 Vanadium(III) and Vanadium(V)
;
_journal_name_full 'Dalton Transactions'
_journal_paper_doi 10.1039/D2DT01250B
_journal_year 2022
_chemical_formula_moiety 'C21 H24 Cl3 N2 V'
_chemical_formula_sum 'C21 H24 Cl3 N2 V'
_chemical_formula_weight 461.71
_space_group_crystal_system orthorhombic
_space_group_IT_number 29
_space_group_name_Hall 'P 2c -2ac'
_space_group_name_H-M_alt 'P c a 21'
_atom_sites_solution_hydrogens geom
_atom_sites_solution_primary dual
_atom_sites_solution_secondary difmap
_audit_creation_method SHELXL-2018/3
_audit_update_record
;
2022-04-21 deposited with the CCDC.	2022-07-01 downloaded from the CCDC.
;
_cell_angle_alpha 90
_cell_angle_beta 90
_cell_angle_gamma 90
_cell_formula_units_Z 8
_cell_length_a 16.22090(10)
_cell_length_b 16.64040(10)
_cell_length_c 17.02290(10)
_cell_measurement_reflns_used 36203
_cell_measurement_temperature 100.00(10)
_cell_measurement_theta_max 76.7850
_cell_measurement_theta_min 2.7570
_cell_volume 4594.86(5)
_computing_cell_refinement 'CrysAlisPro 1.171.40.71a (Rigaku OD, 2020)'
_computing_data_collection 'CrysAlisPro 1.171.40.71a (Rigaku OD, 2020)'
_computing_data_reduction 'CrysAlisPro 1.171.40.71a (Rigaku OD, 2020)'
_computing_molecular_graphics 'ShelXLe (Huebschle et all, 2011)'
_computing_publication_material 'SHELXL-2014/6 (Sheldrick, 2014)'
_computing_structure_refinement 'SHELXL-2018/3 (Sheldrick, 2018)'
_computing_structure_solution 'SHELXT 2014/5 (Sheldrick, 2014)'
_diffrn_ambient_temperature 100.10(10)
_diffrn_detector_area_resol_mean 10.0000
_diffrn_measured_fraction_theta_full 1.000
_diffrn_measured_fraction_theta_max 0.995
_diffrn_measurement_device_type 'XtaLAB Synergy, Dualflex, HyPix'
_diffrn_measurement_method '\w scans'
_diffrn_radiation_type CuK\a
_diffrn_radiation_wavelength 1.54184
_diffrn_reflns_av_R_equivalents 0.0498
_diffrn_reflns_av_unetI/netI 0.0253
_diffrn_reflns_Laue_measured_fraction_full 1.000
_diffrn_reflns_Laue_measured_fraction_max 0.995
_diffrn_reflns_limit_h_max 20
_diffrn_reflns_limit_h_min -20
_diffrn_reflns_limit_k_max 20
_diffrn_reflns_limit_k_min -21
_diffrn_reflns_limit_l_max 21
_diffrn_reflns_limit_l_min -21
_diffrn_reflns_number 46832
_diffrn_reflns_point_group_measured_fraction_full 0.952
_diffrn_reflns_point_group_measured_fraction_max 0.935
_diffrn_reflns_theta_full 72.000
_diffrn_reflns_theta_max 77.047
_diffrn_reflns_theta_min 2.655
_diffrn_source 'micro-focus sealed X-ray tube'
_exptl_absorpt_coefficient_mu 6.872
_exptl_absorpt_correction_T_max 1.00000
_exptl_absorpt_correction_T_min 0.26535
_exptl_absorpt_correction_type multi-scan
_exptl_absorpt_process_details
;
CrysAlisPro 1.171.40.71a (Rigaku Oxford Diffraction, 2020)
Empirical absorption correction using spherical harmonics,
 implemented in SCALE3 ABSPACK scaling algorithm.
;
_exptl_crystal_colour 'intense blue'
_exptl_crystal_density_diffrn 1.335
_exptl_crystal_description clear
_exptl_crystal_F_000 1904
_exptl_crystal_size_max 0.382
_exptl_crystal_size_mid 0.315
_exptl_crystal_size_min 0.127
_refine_diff_density_max 0.708
_refine_diff_density_min -0.812
_refine_diff_density_rms 0.076
_refine_ls_abs_structure_details
;
 Refined as an inversion twin.
;
_refine_ls_abs_structure_Flack 0.407(5)
_refine_ls_extinction_method none
_refine_ls_goodness_of_fit_ref 1.025
_refine_ls_hydrogen_treatment constr
_refine_ls_matrix_type full
_refine_ls_number_parameters 500
_refine_ls_number_reflns 9089
_refine_ls_number_restraints 1
_refine_ls_restrained_S_all 1.024
_refine_ls_R_factor_all 0.0352
_refine_ls_R_factor_gt 0.0347
_refine_ls_shift/su_max 0.045
_refine_ls_shift/su_mean 0.001
_refine_ls_structure_factor_coef Fsqd
_refine_ls_weighting_details 'w=1/[\s^2^(Fo^2^)+(0.0718P)^2^+1.0893P] where P=(Fo^2^+2Fc^2^)/3'
_refine_ls_weighting_scheme calc
_refine_ls_wR_factor_gt 0.0919
_refine_ls_wR_factor_ref 0.0924
_reflns_Friedel_coverage 0.814
_reflns_Friedel_fraction_full 0.900
_reflns_Friedel_fraction_max 0.870
_reflns_number_gt 8949
_reflns_number_total 9089
_reflns_threshold_expression 'I > 2\s(I)'
_cod_data_source_file d2dt01250b2.cif
_cod_data_source_block compound_2
_cod_depositor_comments
;

2024-11-09
Z value and formula fixed to values more according to usual
chemical conventions.                 miguel
;
_cod_original_formula_sum 'C42 H48 Cl6 N4 V2'
_cod_original_formula_weight 923.42
_cod_original_formula_moiety 'C42 H48 Cl6 N4 V2'
_cod_original_formula_units_Z 4
_cod_database_code 7710655
_shelx_shelxl_version_number 2018/3
_shelx_space_group_comment
;
The symmetry employed for this shelxl refinement is uniquely defined
by the following loop, which should always be used as a source of
symmetry information in preference to the above space-group names.
They are only intended as comments.
;

loop_
_space_group_symop_operation_xyz
'x, y, z'
'-x, -y, z+1/2'
'x+1/2, -y, z'
'-x+1/2, y, z+1/2'

loop_
_atom_site_label
_atom_site_type_symbol
_atom_site_fract_x
_atom_site_fract_y
_atom_site_fract_z
_atom_site_U_iso_or_equiv
_atom_site_adp_type
_atom_site_occupancy
_atom_site_site_symmetry_order
_atom_site_calc_flag
_atom_site_refinement_flags_posn
_atom_site_refinement_flags_adp
_atom_site_refinement_flags_occupancy
_atom_site_disorder_assembly
_atom_site_disorder_group
C1_1 C 0.47964(18) 0.48031(16) 0.60962(18) 0.0143(6) Uani 1 1 d . . . . .
N1_1 N 0.42746(15) 0.54188(15) 0.59511(15) 0.0154(5) Uani 1 1 d . . . . .
C2_1 C 0.35318(19) 0.51392(19) 0.5649(2) 0.0211(7) Uani 1 1 d . . . . .
H2_1 H 0.307727 0.544848 0.550975 0.025 Uiso 1 1 calc R U . . .
N2_1 N 0.43773(15) 0.41380(15) 0.58755(15) 0.0154(5) Uani 1 1 d . . . . .
C3_1 C 0.35971(19) 0.4335(2) 0.5598(2) 0.0212(6) Uani 1 1 d . . . . .
H3_1 H 0.319868 0.398006 0.541287 0.025 Uiso 1 1 calc R U . . .
C1_2 C 0.26878(17) 0.02264(17) 0.39093(18) 0.0141(6) Uani 1 1 d . . . . .
N1_2 N 0.31802(15) -0.03928(16) 0.41222(16) 0.0167(5) Uani 1 1 d . . . . .
C2_2 C 0.3912(2) -0.0115(2) 0.4432(2) 0.0236(7) Uani 1 1 d . . . . .
H2_2 H 0.434772 -0.042689 0.461323 0.028 Uiso 1 1 calc R U . . .
N2_2 N 0.31212(15) 0.08967(16) 0.41031(16) 0.0162(5) Uani 1 1 d . . . . .
C3_2 C 0.3877(2) 0.0692(2) 0.4421(2) 0.0243(7) Uani 1 1 d . . . . .
H3_2 H 0.428270 0.104524 0.459442 0.029 Uiso 1 1 calc R U . . .
C1_3 C 0.44459(18) 0.62700(17) 0.60300(18) 0.0158(6) Uani 1 1 d . . . . .
C2_3 C 0.42151(18) 0.66587(19) 0.67233(19) 0.0183(6) Uani 1 1 d . . . . .
C3_3 C 0.43701(19) 0.74808(19) 0.6771(2) 0.0215(6) Uani 1 1 d . . . . .
H3_3 H 0.422370 0.775505 0.722603 0.026 Uiso 1 1 calc R U . . .
C4_3 C 0.47367(19) 0.79039(19) 0.6160(2) 0.0218(6) Uani 1 1 d . . . . .
C5_3 C 0.4946(2) 0.74874(19) 0.5478(2) 0.0219(6) Uani 1 1 d . . . . .
H5_3 H 0.518760 0.776720 0.506451 0.026 Uiso 1 1 calc R U . . .
C6_3 C 0.48064(18) 0.66710(19) 0.53952(18) 0.0182(6) Uani 1 1 d . . . . .
C7_3 C 0.3798(2) 0.6221(2) 0.7385(2) 0.0251(7) Uani 1 1 d . . . . .
H7A_3 H 0.417939 0.585076 0.761974 0.038 Uiso 1 1 calc R U . . .
H7B_3 H 0.333146 0.593060 0.718480 0.038 Uiso 1 1 calc R U . . .
H7C_3 H 0.361678 0.660071 0.777224 0.038 Uiso 1 1 calc R U . . .
C8_3 C 0.4893(2) 0.8794(2) 0.6228(3) 0.0309(8) Uani 1 1 d . . . . .
H8A_3 H 0.437702 0.907675 0.621617 0.046 Uiso 1 1 calc R U . . .
H8B_3 H 0.523015 0.896808 0.579673 0.046 Uiso 1 1 calc R U . . .
H8C_3 H 0.517082 0.890469 0.671382 0.046 Uiso 1 1 calc R U . . .
C9_3 C 0.5035(2) 0.6236(2) 0.4652(2) 0.0256(7) Uani 1 1 d . . . . .
H9A_3 H 0.544619 0.583799 0.476615 0.038 Uiso 1 1 calc R U . . .
H9B_3 H 0.524925 0.661314 0.427755 0.038 Uiso 1 1 calc R U . . .
H9C_3 H 0.455467 0.597909 0.443844 0.038 Uiso 1 1 calc R U . . .
C1_4 C 0.46553(18) 0.33143(17) 0.59080(18) 0.0156(5) Uani 1 1 d . . . . .
C2_4 C 0.50640(19) 0.29965(19) 0.52542(18) 0.0187(6) Uani 1 1 d . . . . .
C3_4 C 0.52881(19) 0.21943(19) 0.52841(19) 0.0201(6) Uani 1 1 d . . . . .
H3_4 H 0.557395 0.197275 0.486295 0.024 Uiso 1 1 calc R U . . .
C4_4 C 0.50976(19) 0.17063(18) 0.5929(2) 0.0197(6) Uani 1 1 d . . . . .
C5_4 C 0.46901(19) 0.20497(19) 0.6565(2) 0.0212(6) Uani 1 1 d . . . . .
H5_4 H 0.456537 0.173204 0.699828 0.025 Uiso 1 1 calc R U . . .
C6_4 C 0.44637(19) 0.28579(19) 0.65686(19) 0.0187(6) Uani 1 1 d . . . . .
C7_4 C 0.5245(2) 0.3502(2) 0.4543(2) 0.0274(7) Uani 1 1 d . . . . .
H7A_4 H 0.473622 0.368063 0.431353 0.041 Uiso 1 1 calc R U . . .
H7B_4 H 0.554515 0.318775 0.416590 0.041 Uiso 1 1 calc R U . . .
H7C_4 H 0.556854 0.395891 0.469442 0.041 Uiso 1 1 calc R U . . .
C8_4 C 0.5301(2) 0.08224(19) 0.5931(2) 0.0259(7) Uani 1 1 d . . . . .
H8A_4 H 0.546765 0.066038 0.541387 0.039 Uiso 1 1 calc R U . . .
H8B_4 H 0.482378 0.052112 0.608703 0.039 Uiso 1 1 calc R U . . .
H8C_4 H 0.574231 0.072287 0.629471 0.039 Uiso 1 1 calc R U . . .
C9_4 C 0.4016(2) 0.3216(2) 0.7263(2) 0.0287(7) Uani 1 1 d . . . . .
H9A_4 H 0.433883 0.364522 0.747991 0.043 Uiso 1 1 calc R U . . .
H9B_4 H 0.393339 0.280892 0.765460 0.043 Uiso 1 1 calc R U . . .
H9C_4 H 0.349179 0.342059 0.709467 0.043 Uiso 1 1 calc R U . . .
C1_5 C 0.29982(18) -0.12439(18) 0.40715(18) 0.0163(6) Uani 1 1 d . . . . .
C2_5 C 0.31902(18) -0.16479(19) 0.33817(19) 0.0188(6) Uani 1 1 d . . . . .
C3_5 C 0.3052(2) -0.2474(2) 0.3365(2) 0.0224(6) Uani 1 1 d . . . . .
H3_5 H 0.316869 -0.275979 0.290855 0.027 Uiso 1 1 calc R U . . .
C4_5 C 0.2743(2) -0.28812(19) 0.4016(2) 0.0235(7) Uani 1 1 d . . . . .
C5_5 C 0.2561(2) -0.2451(2) 0.46903(19) 0.0222(6) Uani 1 1 d . . . . .
H5_5 H 0.234699 -0.272081 0.512344 0.027 Uiso 1 1 calc R U . . .
C6_5 C 0.26902(19) -0.1622(2) 0.47360(18) 0.0199(6) Uani 1 1 d . . . . .
C7_5 C 0.3543(2) -0.1223(2) 0.2677(2) 0.0274(7) Uani 1 1 d . . . . .
H7A_5 H 0.314670 -0.084553 0.247891 0.041 Uiso 1 1 calc R U . . .
H7B_5 H 0.367108 -0.160943 0.227690 0.041 Uiso 1 1 calc R U . . .
H7C_5 H 0.403583 -0.094285 0.282709 0.041 Uiso 1 1 calc R U . . .
C8_5 C 0.2630(3) -0.3779(2) 0.3986(3) 0.0335(9) Uani 1 1 d . . . . .
H8A_5 H 0.259095 -0.394963 0.344879 0.050 Uiso 1 1 calc R U . . .
H8B_5 H 0.213320 -0.392273 0.425943 0.050 Uiso 1 1 calc R U . . .
H8C_5 H 0.309208 -0.403690 0.423160 0.050 Uiso 1 1 calc R U . . .
C9_5 C 0.2498(3) -0.1171(2) 0.5481(2) 0.0306(7) Uani 1 1 d . . . . .
H9A_5 H 0.300275 -0.099525 0.572080 0.046 Uiso 1 1 calc R U . . .
H9B_5 H 0.220835 -0.151837 0.583738 0.046 Uiso 1 1 calc R U . . .
H9C_5 H 0.216136 -0.071333 0.536115 0.046 Uiso 1 1 calc R U . . .
C1_6 C 0.28651(18) 0.17197(18) 0.40177(18) 0.0166(6) Uani 1 1 d . . . . .
C2_6 C 0.24214(19) 0.20740(19) 0.46290(18) 0.0180(6) Uani 1 1 d . . . . .
C3_6 C 0.22024(19) 0.28813(19) 0.45468(19) 0.0198(6) Uani 1 1 d . . . . .
H3_6 H 0.189140 0.312748 0.493760 0.024 Uiso 1 1 calc R U . . .
C4_6 C 0.2442(2) 0.33283(18) 0.3887(2) 0.0213(6) Uani 1 1 d . . . . .
C5_6 C 0.2906(2) 0.29542(19) 0.3307(2) 0.0218(6) Uani 1 1 d . . . . .
H5_6 H 0.307649 0.325122 0.287330 0.026 Uiso 1 1 calc R U . . .
C6_6 C 0.31246(18) 0.21453(19) 0.33569(19) 0.0189(6) Uani 1 1 d . . . . .
C7_6 C 0.2194(2) 0.1614(2) 0.5359(2) 0.0262(7) Uani 1 1 d . . . . .
H7A_6 H 0.186594 0.115635 0.521876 0.039 Uiso 1 1 calc R U . . .
H7B_6 H 0.188562 0.195594 0.570539 0.039 Uiso 1 1 calc R U . . .
H7C_6 H 0.268716 0.143699 0.561936 0.039 Uiso 1 1 calc R U . . .
C8_6 C 0.2212(2) 0.4201(2) 0.3817(2) 0.0305(7) Uani 1 1 d . . . . .
H8A_6 H 0.170801 0.425006 0.352511 0.046 Uiso 1 1 calc R U . . .
H8B_6 H 0.264325 0.448626 0.354910 0.046 Uiso 1 1 calc R U . . .
H8C_6 H 0.213803 0.442513 0.433190 0.046 Uiso 1 1 calc R U . . .
C9_6 C 0.3640(2) 0.1758(2) 0.2723(2) 0.0277(7) Uani 1 1 d . . . . .
H9A_6 H 0.414880 0.157150 0.294528 0.042 Uiso 1 1 calc R U . . .
H9B_6 H 0.375360 0.214478 0.231900 0.042 Uiso 1 1 calc R U . . .
H9C_6 H 0.334409 0.131238 0.250262 0.042 Uiso 1 1 calc R U . . .
V1_7 V 0.59405(3) 0.48690(3) 0.66849(3) 0.01504(13) Uani 1 1 d . . . . .
Cl2_7 Cl 0.56128(5) 0.49139(6) 0.79433(5) 0.03009(19) Uani 1 1 d . . . . .
Cl3_7 Cl 0.65854(4) 0.59752(5) 0.63132(5) 0.02285(16) Uani 1 1 d . . . . .
Cl1_7 Cl 0.66671(4) 0.37913(5) 0.63646(5) 0.02565(17) Uani 1 1 d . . . . .
V1_8 V 0.15465(3) 0.01968(3) 0.33052(3) 0.01443(12) Uani 1 1 d . . . . .
Cl2_8 Cl 0.09685(5) -0.09848(5) 0.35292(5) 0.02414(17) Uani 1 1 d . . . . .
Cl3_8 Cl 0.07450(5) 0.11739(5) 0.37531(5) 0.02415(17) Uani 1 1 d . . . . .
Cl1_8 Cl 0.18692(5) 0.03679(5) 0.20558(4) 0.02517(17) Uani 1 1 d . . . . .

loop_
_atom_site_aniso_label
_atom_site_aniso_U_11
_atom_site_aniso_U_22
_atom_site_aniso_U_33
_atom_site_aniso_U_23
_atom_site_aniso_U_13
_atom_site_aniso_U_12
C1_1 0.0123(13) 0.0161(13) 0.0145(14) 0.0013(10) 0.0016(11) -0.0005(9)
N1_1 0.0118(11) 0.0177(12) 0.0166(12) 0.0004(9) -0.0023(9) -0.0007(9)
C2_1 0.0106(13) 0.0245(16) 0.0282(17) -0.0020(12) -0.0057(13) -0.0007(11)
N2_1 0.0104(11) 0.0180(12) 0.0178(12) -0.0005(10) -0.0011(9) -0.0009(9)
C3_1 0.0131(13) 0.0242(15) 0.0264(16) -0.0026(13) -0.0057(12) -0.0016(12)
C1_2 0.0127(14) 0.0162(13) 0.0135(13) -0.0004(10) 0.0007(11) -0.0002(9)
N1_2 0.0136(12) 0.0176(12) 0.0188(13) -0.0008(10) -0.0023(9) 0.0005(9)
C2_2 0.0150(14) 0.0229(16) 0.0328(19) -0.0020(13) -0.0097(14) 0.0016(12)
N2_2 0.0108(11) 0.0172(12) 0.0206(12) -0.0006(10) -0.0032(9) -0.0012(9)
C3_2 0.0145(14) 0.0243(16) 0.0343(18) -0.0005(14) -0.0075(13) 0.0001(12)
C1_3 0.0144(13) 0.0139(13) 0.0191(14) 0.0002(11) -0.0014(11) 0.0001(10)
C2_3 0.0152(13) 0.0239(15) 0.0157(14) 0.0012(12) -0.0012(11) 0.0020(11)
C3_3 0.0219(14) 0.0209(14) 0.0217(14) -0.0046(12) -0.0033(12) 0.0040(11)
C4_3 0.0208(15) 0.0189(14) 0.0258(16) 0.0013(12) -0.0080(12) 0.0033(11)
C5_3 0.0227(15) 0.0231(15) 0.0199(15) 0.0062(12) -0.0044(12) -0.0024(12)
C6_3 0.0165(14) 0.0226(14) 0.0154(13) 0.0025(11) -0.0025(10) 0.0006(11)
C7_3 0.0252(16) 0.0320(17) 0.0180(15) 0.0010(13) 0.0028(12) -0.0015(13)
C8_3 0.0334(18) 0.0174(15) 0.042(2) 0.0025(14) -0.0098(16) 0.0005(12)
C9_3 0.0266(17) 0.0330(17) 0.0172(15) -0.0031(13) 0.0027(12) -0.0055(13)
C1_4 0.0143(13) 0.0138(12) 0.0189(14) -0.0017(11) -0.0009(10) 0.0001(10)
C2_4 0.0184(14) 0.0221(14) 0.0157(14) -0.0010(12) -0.0011(11) -0.0045(11)
C3_4 0.0190(14) 0.0222(14) 0.0191(14) -0.0053(12) -0.0008(11) -0.0023(12)
C4_4 0.0175(14) 0.0186(14) 0.0229(15) -0.0015(12) -0.0066(12) -0.0023(11)
C5_4 0.0210(15) 0.0186(14) 0.0240(16) 0.0039(12) 0.0005(12) -0.0044(11)
C6_4 0.0158(13) 0.0204(14) 0.0198(15) 0.0005(11) 0.0008(11) -0.0031(11)
C7_4 0.0361(19) 0.0258(17) 0.0204(16) 0.0006(13) 0.0057(14) -0.0010(14)
C8_4 0.0298(16) 0.0171(14) 0.0309(17) -0.0019(13) -0.0059(13) -0.0005(13)
C9_4 0.0309(18) 0.0277(17) 0.0274(17) 0.0013(14) 0.0117(14) 0.0000(14)
C1_5 0.0151(13) 0.0160(13) 0.0178(14) 0.0006(11) -0.0026(11) 0.0018(10)
C2_5 0.0149(13) 0.0232(14) 0.0183(14) 0.0008(12) -0.0014(11) 0.0051(11)
C3_5 0.0242(15) 0.0229(15) 0.0200(15) -0.0058(12) -0.0049(12) 0.0068(12)
C4_5 0.0217(15) 0.0183(15) 0.0306(17) 0.0024(13) -0.0087(13) 0.0039(11)
C5_5 0.0222(15) 0.0240(15) 0.0203(15) 0.0058(12) -0.0030(12) -0.0012(12)
C6_5 0.0179(14) 0.0245(15) 0.0172(14) 0.0000(11) -0.0009(11) 0.0010(11)
C7_5 0.0304(17) 0.0326(17) 0.0193(15) 0.0001(14) 0.0060(13) 0.0069(14)
C8_5 0.037(2) 0.0179(15) 0.045(2) 0.0024(15) -0.0158(17) 0.0031(13)
C9_5 0.0341(18) 0.0377(19) 0.0201(16) -0.0047(15) 0.0046(14) -0.0013(16)
C1_6 0.0144(13) 0.0173(13) 0.0180(14) -0.0012(11) -0.0033(11) -0.0006(11)
C2_6 0.0159(13) 0.0215(14) 0.0165(14) -0.0019(12) -0.0024(11) -0.0019(11)
C3_6 0.0207(14) 0.0214(15) 0.0172(14) -0.0051(12) -0.0022(11) -0.0007(11)
C4_6 0.0192(14) 0.0176(14) 0.0270(16) -0.0010(12) -0.0063(12) -0.0021(12)
C5_6 0.0224(15) 0.0218(14) 0.0212(15) 0.0042(12) -0.0031(12) -0.0046(12)
C6_6 0.0146(13) 0.0238(15) 0.0183(15) -0.0003(12) -0.0004(11) -0.0029(11)
C7_6 0.0306(17) 0.0306(17) 0.0173(15) 0.0021(13) 0.0013(13) -0.0002(14)
C8_6 0.0332(17) 0.0199(15) 0.0385(19) 0.0001(14) -0.0051(15) -0.0008(13)
C9_6 0.0260(17) 0.0328(17) 0.0244(17) 0.0009(14) 0.0085(13) -0.0027(14)
V1_7 0.0122(2) 0.0196(3) 0.0133(2) 0.0015(2) -0.00134(18) -0.00108(18)
Cl2_7 0.0292(4) 0.0473(5) 0.0138(3) 0.0052(3) 0.0004(3) 0.0004(3)
Cl3_7 0.0191(3) 0.0252(4) 0.0243(4) 0.0050(3) -0.0011(3) -0.0059(3)
Cl1_7 0.0178(3) 0.0240(4) 0.0351(4) -0.0032(3) -0.0023(3) 0.0032(3)
V1_8 0.0126(2) 0.0179(2) 0.0127(2) 0.00020(18) -0.00099(18) -0.00061(16)
Cl2_8 0.0231(4) 0.0227(3) 0.0266(4) 0.0039(3) -0.0025(3) -0.0064(3)
Cl3_8 0.0173(3) 0.0263(4) 0.0289(4) -0.0067(3) -0.0007(3) 0.0034(3)
Cl1_8 0.0275(4) 0.0338(4) 0.0142(3) 0.0037(3) 0.0007(3) 0.0005(3)

loop_
_atom_type_symbol
_atom_type_description
_atom_type_scat_dispersion_real
_atom_type_scat_dispersion_imag
_atom_type_scat_source
C C 0.0181 0.0091 'International Tables Vol C Tables 4.2.6.8 and 6.1.1.4'
H H 0.0000 0.0000 'International Tables Vol C Tables 4.2.6.8 and 6.1.1.4'
Cl Cl 0.3639 0.7018 'International Tables Vol C Tables 4.2.6.8 and 6.1.1.4'
N N 0.0311 0.0180 'International Tables Vol C Tables 4.2.6.8 and 6.1.1.4'
V V 0.0687 2.1097 'International Tables Vol C Tables 4.2.6.8 and 6.1.1.4'

loop_
_geom_angle_atom_site_label_1
_geom_angle_atom_site_label_2
_geom_angle_atom_site_label_3
_geom_angle
_geom_angle_site_symmetry_1
_geom_angle_site_symmetry_3
_geom_angle_publ_flag
N1_1 C1_1 N2_1 104.8(3) . . ?
N1_1 C1_1 V1_7 126.7(2) . . ?
N2_1 C1_1 V1_7 128.0(2) . . ?
C1_1 N1_1 C2_1 110.9(2) . . ?
C1_1 N1_1 C1_3 127.1(2) . . ?
C2_1 N1_1 C1_3 121.8(2) . . ?
C3_1 C2_1 N1_1 106.8(3) . . ?
C3_1 C2_1 H2_1 126.6 . . ?
N1_1 C2_1 H2_1 126.6 . . ?
C1_1 N2_1 C3_1 111.1(2) . . ?
C1_1 N2_1 C1_4 127.5(2) . . ?
C3_1 N2_1 C1_4 121.4(2) . . ?
C2_1 C3_1 N2_1 106.5(3) . . ?
C2_1 C3_1 H3_1 126.8 . . ?
N2_1 C3_1 H3_1 126.8 . . ?
N1_2 C1_2 N2_2 104.8(3) . . ?
N1_2 C1_2 V1_8 128.9(2) . . ?
N2_2 C1_2 V1_8 126.1(2) . . ?
C1_2 N1_2 C2_2 110.8(3) . . ?
C1_2 N1_2 C1_5 127.4(3) . . ?
C2_2 N1_2 C1_5 121.7(3) . . ?
C3_2 C2_2 N1_2 107.1(3) . . ?
C3_2 C2_2 H2_2 126.5 . . ?
N1_2 C2_2 H2_2 126.5 . . ?
C1_2 N2_2 C3_2 110.6(3) . . ?
C1_2 N2_2 C1_6 127.4(2) . . ?
C3_2 N2_2 C1_6 122.0(3) . . ?
C2_2 C3_2 N2_2 106.8(3) . . ?
C2_2 C3_2 H3_2 126.6 . . ?
N2_2 C3_2 H3_2 126.6 . . ?
C2_3 C1_3 C6_3 123.0(3) . . ?
C2_3 C1_3 N1_1 118.6(3) . . ?
C6_3 C1_3 N1_1 118.4(3) . . ?
C3_3 C2_3 C1_3 117.1(3) . . ?
C3_3 C2_3 C7_3 120.9(3) . . ?
C1_3 C2_3 C7_3 122.0(3) . . ?
C4_3 C3_3 C2_3 122.1(3) . . ?
C4_3 C3_3 H3_3 119.0 . . ?
C2_3 C3_3 H3_3 119.0 . . ?
C3_3 C4_3 C5_3 118.4(3) . . ?
C3_3 C4_3 C8_3 120.8(3) . . ?
C5_3 C4_3 C8_3 120.8(3) . . ?
C6_3 C5_3 C4_3 122.2(3) . . ?
C6_3 C5_3 H5_3 118.9 . . ?
C4_3 C5_3 H5_3 118.9 . . ?
C5_3 C6_3 C1_3 117.3(3) . . ?
C5_3 C6_3 C9_3 121.2(3) . . ?
C1_3 C6_3 C9_3 121.6(3) . . ?
C2_3 C7_3 H7A_3 109.5 . . ?
C2_3 C7_3 H7B_3 109.5 . . ?
H7A_3 C7_3 H7B_3 109.5 . . ?
C2_3 C7_3 H7C_3 109.5 . . ?
H7A_3 C7_3 H7C_3 109.5 . . ?
H7B_3 C7_3 H7C_3 109.5 . . ?
C4_3 C8_3 H8A_3 109.5 . . ?
C4_3 C8_3 H8B_3 109.5 . . ?
H8A_3 C8_3 H8B_3 109.5 . . ?
C4_3 C8_3 H8C_3 109.5 . . ?
H8A_3 C8_3 H8C_3 109.5 . . ?
H8B_3 C8_3 H8C_3 109.5 . . ?
C6_3 C9_3 H9A_3 109.5 . . ?
C6_3 C9_3 H9B_3 109.5 . . ?
H9A_3 C9_3 H9B_3 109.5 . . ?
C6_3 C9_3 H9C_3 109.5 . . ?
H9A_3 C9_3 H9C_3 109.5 . . ?
H9B_3 C9_3 H9C_3 109.5 . . ?
C6_4 C1_4 C2_4 122.8(3) . . ?
C6_4 C1_4 N2_1 118.6(3) . . ?
C2_4 C1_4 N2_1 118.4(3) . . ?
C3_4 C2_4 C1_4 117.4(3) . . ?
C3_4 C2_4 C7_4 121.2(3) . . ?
C1_4 C2_4 C7_4 121.5(3) . . ?
C2_4 C3_4 C4_4 122.0(3) . . ?
C2_4 C3_4 H3_4 119.0 . . ?
C4_4 C3_4 H3_4 119.0 . . ?
C5_4 C4_4 C3_4 118.5(3) . . ?
C5_4 C4_4 C8_4 120.2(3) . . ?
C3_4 C4_4 C8_4 121.3(3) . . ?
C4_4 C5_4 C6_4 121.7(3) . . ?
C4_4 C5_4 H5_4 119.2 . . ?
C6_4 C5_4 H5_4 119.2 . . ?
C1_4 C6_4 C5_4 117.6(3) . . ?
C1_4 C6_4 C9_4 121.6(3) . . ?
C5_4 C6_4 C9_4 120.7(3) . . ?
C2_4 C7_4 H7A_4 109.5 . . ?
C2_4 C7_4 H7B_4 109.5 . . ?
H7A_4 C7_4 H7B_4 109.5 . . ?
C2_4 C7_4 H7C_4 109.5 . . ?
H7A_4 C7_4 H7C_4 109.5 . . ?
H7B_4 C7_4 H7C_4 109.5 . . ?
C4_4 C8_4 H8A_4 109.5 . . ?
C4_4 C8_4 H8B_4 109.5 . . ?
H8A_4 C8_4 H8B_4 109.5 . . ?
C4_4 C8_4 H8C_4 109.5 . . ?
H8A_4 C8_4 H8C_4 109.5 . . ?
H8B_4 C8_4 H8C_4 109.5 . . ?
C6_4 C9_4 H9A_4 109.5 . . ?
C6_4 C9_4 H9B_4 109.5 . . ?
H9A_4 C9_4 H9B_4 109.5 . . ?
C6_4 C9_4 H9C_4 109.5 . . ?
H9A_4 C9_4 H9C_4 109.5 . . ?
H9B_4 C9_4 H9C_4 109.5 . . ?
C6_5 C1_5 C2_5 123.4(3) . . ?
C6_5 C1_5 N1_2 117.9(3) . . ?
C2_5 C1_5 N1_2 118.6(3) . . ?
C1_5 C2_5 C3_5 117.3(3) . . ?
C1_5 C2_5 C7_5 122.1(3) . . ?
C3_5 C2_5 C7_5 120.6(3) . . ?
C4_5 C3_5 C2_5 121.4(3) . . ?
C4_5 C3_5 H3_5 119.3 . . ?
C2_5 C3_5 H3_5 119.3 . . ?
C5_5 C4_5 C3_5 119.1(3) . . ?
C5_5 C4_5 C8_5 120.9(3) . . ?
C3_5 C4_5 C8_5 120.0(3) . . ?
C4_5 C5_5 C6_5 121.6(3) . . ?
C4_5 C5_5 H5_5 119.2 . . ?
C6_5 C5_5 H5_5 119.2 . . ?
C1_5 C6_5 C5_5 117.2(3) . . ?
C1_5 C6_5 C9_5 122.3(3) . . ?
C5_5 C6_5 C9_5 120.5(3) . . ?
C2_5 C7_5 H7A_5 109.5 . . ?
C2_5 C7_5 H7B_5 109.5 . . ?
H7A_5 C7_5 H7B_5 109.5 . . ?
C2_5 C7_5 H7C_5 109.5 . . ?
H7A_5 C7_5 H7C_5 109.5 . . ?
H7B_5 C7_5 H7C_5 109.5 . . ?
C4_5 C8_5 H8A_5 109.5 . . ?
C4_5 C8_5 H8B_5 109.5 . . ?
H8A_5 C8_5 H8B_5 109.5 . . ?
C4_5 C8_5 H8C_5 109.5 . . ?
H8A_5 C8_5 H8C_5 109.5 . . ?
H8B_5 C8_5 H8C_5 109.5 . . ?
C6_5 C9_5 H9A_5 109.5 . . ?
C6_5 C9_5 H9B_5 109.5 . . ?
H9A_5 C9_5 H9B_5 109.5 . . ?
C6_5 C9_5 H9C_5 109.5 . . ?
H9A_5 C9_5 H9C_5 109.5 . . ?
H9B_5 C9_5 H9C_5 109.5 . . ?
C6_6 C1_6 C2_6 122.9(3) . . ?
C6_6 C1_6 N2_2 118.6(3) . . ?
C2_6 C1_6 N2_2 118.4(3) . . ?
C1_6 C2_6 C3_6 117.6(3) . . ?
C1_6 C2_6 C7_6 121.8(3) . . ?
C3_6 C2_6 C7_6 120.6(3) . . ?
C2_6 C3_6 C4_6 121.3(3) . . ?
C2_6 C3_6 H3_6 119.3 . . ?
C4_6 C3_6 H3_6 119.3 . . ?
C5_6 C4_6 C3_6 118.8(3) . . ?
C5_6 C4_6 C8_6 120.7(3) . . ?
C3_6 C4_6 C8_6 120.4(3) . . ?
C4_6 C5_6 C6_6 121.8(3) . . ?
C4_6 C5_6 H5_6 119.1 . . ?
C6_6 C5_6 H5_6 119.1 . . ?
C1_6 C6_6 C5_6 117.6(3) . . ?
C1_6 C6_6 C9_6 121.8(3) . . ?
C5_6 C6_6 C9_6 120.6(3) . . ?
C2_6 C7_6 H7A_6 109.5 . . ?
C2_6 C7_6 H7B_6 109.5 . . ?
H7A_6 C7_6 H7B_6 109.5 . . ?
C2_6 C7_6 H7C_6 109.5 . . ?
H7A_6 C7_6 H7C_6 109.5 . . ?
H7B_6 C7_6 H7C_6 109.5 . . ?
C4_6 C8_6 H8A_6 109.5 . . ?
C4_6 C8_6 H8B_6 109.5 . . ?
H8A_6 C8_6 H8B_6 109.5 . . ?
C4_6 C8_6 H8C_6 109.5 . . ?
H8A_6 C8_6 H8C_6 109.5 . . ?
H8B_6 C8_6 H8C_6 109.5 . . ?
C6_6 C9_6 H9A_6 109.5 . . ?
C6_6 C9_6 H9B_6 109.5 . . ?
H9A_6 C9_6 H9B_6 109.5 . . ?
C6_6 C9_6 H9C_6 109.5 . . ?
H9A_6 C9_6 H9C_6 109.5 . . ?
H9B_6 C9_6 H9C_6 109.5 . . ?
C1_1 V1_7 Cl2_7 104.51(9) . . ?
C1_1 V1_7 Cl3_7 108.86(8) . . ?
Cl2_7 V1_7 Cl3_7 111.32(4) . . ?
C1_1 V1_7 Cl1_7 107.99(8) . . ?
Cl2_7 V1_7 Cl1_7 113.23(4) . . ?
Cl3_7 V1_7 Cl1_7 110.62(4) . . ?
C1_2 V1_8 Cl1_8 104.91(8) . . ?
C1_2 V1_8 Cl2_8 107.91(8) . . ?
Cl1_8 V1_8 Cl2_8 112.40(4) . . ?
C1_2 V1_8 Cl3_8 109.18(8) . . ?
Cl1_8 V1_8 Cl3_8 112.07(4) . . ?
Cl2_8 V1_8 Cl3_8 110.13(4) . . ?

loop_
_geom_bond_atom_site_label_1
_geom_bond_atom_site_label_2
_geom_bond_distance
_geom_bond_site_symmetry_2
_geom_bond_publ_flag
C1_1 N1_1 1.352(4) . ?
C1_1 N2_1 1.352(4) . ?
C1_1 V1_7 2.112(3) . ?
N1_1 C2_1 1.390(4) . ?
N1_1 C1_3 1.450(4) . ?
C2_1 C3_1 1.346(5) . ?
C2_1 H2_1 0.9300 . ?
N2_1 C3_1 1.390(4) . ?
N2_1 C1_4 1.444(4) . ?
C3_1 H3_1 0.9300 . ?
C1_2 N1_2 1.353(4) . ?
C1_2 N2_2 1.359(4) . ?
C1_2 V1_8 2.118(3) . ?
N1_2 C2_2 1.378(4) . ?
N1_2 C1_5 1.449(4) . ?
C2_2 C3_2 1.345(5) . ?
C2_2 H2_2 0.9300 . ?
N2_2 C3_2 1.382(4) . ?
N2_2 C1_6 1.439(4) . ?
C3_2 H3_2 0.9300 . ?
C1_3 C2_3 1.397(4) . ?
C1_3 C6_3 1.398(4) . ?
C2_3 C3_3 1.393(4) . ?
C2_3 C7_3 1.502(4) . ?
C3_3 C4_3 1.390(5) . ?
C3_3 H3_3 0.9300 . ?
C4_3 C5_3 1.394(5) . ?
C4_3 C8_3 1.507(4) . ?
C5_3 C6_3 1.384(4) . ?
C5_3 H5_3 0.9300 . ?
C6_3 C9_3 1.504(4) . ?
C7_3 H7A_3 0.9600 . ?
C7_3 H7B_3 0.9600 . ?
C7_3 H7C_3 0.9600 . ?
C8_3 H8A_3 0.9600 . ?
C8_3 H8B_3 0.9600 . ?
C8_3 H8C_3 0.9600 . ?
C9_3 H9A_3 0.9600 . ?
C9_3 H9B_3 0.9600 . ?
C9_3 H9C_3 0.9600 . ?
C1_4 C6_4 1.392(4) . ?
C1_4 C2_4 1.399(4) . ?
C2_4 C3_4 1.385(5) . ?
C2_4 C7_4 1.503(4) . ?
C3_4 C4_4 1.400(5) . ?
C3_4 H3_4 0.9300 . ?
C4_4 C5_4 1.391(5) . ?
C4_4 C8_4 1.507(4) . ?
C5_4 C6_4 1.394(5) . ?
C5_4 H5_4 0.9300 . ?
C6_4 C9_4 1.509(5) . ?
C7_4 H7A_4 0.9600 . ?
C7_4 H7B_4 0.9600 . ?
C7_4 H7C_4 0.9600 . ?
C8_4 H8A_4 0.9600 . ?
C8_4 H8B_4 0.9600 . ?
C8_4 H8C_4 0.9600 . ?
C9_4 H9A_4 0.9600 . ?
C9_4 H9B_4 0.9600 . ?
C9_4 H9C_4 0.9600 . ?
C1_5 C6_5 1.388(4) . ?
C1_5 C2_5 1.388(4) . ?
C2_5 C3_5 1.393(5) . ?
C2_5 C7_5 1.505(5) . ?
C3_5 C4_5 1.393(5) . ?
C3_5 H3_5 0.9300 . ?
C4_5 C5_5 1.384(5) . ?
C4_5 C8_5 1.506(5) . ?
C5_5 C6_5 1.398(5) . ?
C5_5 H5_5 0.9300 . ?
C6_5 C9_5 1.507(5) . ?
C7_5 H7A_5 0.9600 . ?
C7_5 H7B_5 0.9600 . ?
C7_5 H7C_5 0.9600 . ?
C8_5 H8A_5 0.9600 . ?
C8_5 H8B_5 0.9600 . ?
C8_5 H8C_5 0.9600 . ?
C9_5 H9A_5 0.9600 . ?
C9_5 H9B_5 0.9600 . ?
C9_5 H9C_5 0.9600 . ?
C1_6 C6_6 1.394(4) . ?
C1_6 C2_6 1.396(4) . ?
C2_6 C3_6 1.397(4) . ?
C2_6 C7_6 1.505(4) . ?
C3_6 C4_6 1.403(5) . ?
C3_6 H3_6 0.9300 . ?
C4_6 C5_6 1.389(5) . ?
C4_6 C8_6 1.505(4) . ?
C5_6 C6_6 1.394(4) . ?
C5_6 H5_6 0.9300 . ?
C6_6 C9_6 1.509(5) . ?
C7_6 H7A_6 0.9600 . ?
C7_6 H7B_6 0.9600 . ?
C7_6 H7C_6 0.9600 . ?
C8_6 H8A_6 0.9600 . ?
C8_6 H8B_6 0.9600 . ?
C8_6 H8C_6 0.9600 . ?
C9_6 H9A_6 0.9600 . ?
C9_6 H9B_6 0.9600 . ?
C9_6 H9C_6 0.9600 . ?
V1_7 Cl2_7 2.2083(10) . ?
V1_7 Cl3_7 2.2098(8) . ?
V1_7 Cl1_7 2.2142(9) . ?
V1_8 Cl1_8 2.2088(9) . ?
V1_8 Cl2_8 2.2116(9) . ?
V1_8 Cl3_8 2.2170(9) . ?

loop_
_geom_torsion_atom_site_label_1
_geom_torsion_atom_site_label_2
_geom_torsion_atom_site_label_3
_geom_torsion_atom_site_label_4
_geom_torsion
_geom_torsion_site_symmetry_1
_geom_torsion_site_symmetry_2
_geom_torsion_site_symmetry_3
_geom_torsion_site_symmetry_4
_geom_torsion_publ_flag
N2_1 C1_1 N1_1 C2_1 0.6(4) . . . . ?
V1_7 C1_1 N1_1 C2_1 -171.7(2) . . . . ?
N2_1 C1_1 N1_1 C1_3 -175.1(3) . . . . ?
V1_7 C1_1 N1_1 C1_3 12.6(4) . . . . ?
C1_1 N1_1 C2_1 C3_1 -0.7(4) . . . . ?
C1_3 N1_1 C2_1 C3_1 175.2(3) . . . . ?
N1_1 C1_1 N2_1 C3_1 -0.3(3) . . . . ?
V1_7 C1_1 N2_1 C3_1 171.9(2) . . . . ?
N1_1 C1_1 N2_1 C1_4 180.0(3) . . . . ?
V1_7 C1_1 N2_1 C1_4 -7.8(4) . . . . ?
N1_1 C2_1 C3_1 N2_1 0.5(4) . . . . ?
C1_1 N2_1 C3_1 C2_1 -0.1(4) . . . . ?
C1_4 N2_1 C3_1 C2_1 179.6(3) . . . . ?
N2_2 C1_2 N1_2 C2_2 -0.9(4) . . . . ?
V1_8 C1_2 N1_2 C2_2 173.5(3) . . . . ?
N2_2 C1_2 N1_2 C1_5 177.4(3) . . . . ?
V1_8 C1_2 N1_2 C1_5 -8.1(5) . . . . ?
C1_2 N1_2 C2_2 C3_2 0.6(4) . . . . ?
C1_5 N1_2 C2_2 C3_2 -177.8(3) . . . . ?
N1_2 C1_2 N2_2 C3_2 0.9(4) . . . . ?
V1_8 C1_2 N2_2 C3_2 -173.8(2) . . . . ?
N1_2 C1_2 N2_2 C1_6 -178.2(3) . . . . ?
V1_8 C1_2 N2_2 C1_6 7.1(4) . . . . ?
N1_2 C2_2 C3_2 N2_2 -0.1(4) . . . . ?
C1_2 N2_2 C3_2 C2_2 -0.5(4) . . . . ?
C1_6 N2_2 C3_2 C2_2 178.7(3) . . . . ?
C1_1 N1_1 C1_3 C2_3 -96.2(4) . . . . ?
C2_1 N1_1 C1_3 C2_3 88.6(4) . . . . ?
C1_1 N1_1 C1_3 C6_3 86.3(4) . . . . ?
C2_1 N1_1 C1_3 C6_3 -88.9(4) . . . . ?
C6_3 C1_3 C2_3 C3_3 -1.0(4) . . . . ?
N1_1 C1_3 C2_3 C3_3 -178.4(3) . . . . ?
C6_3 C1_3 C2_3 C7_3 177.5(3) . . . . ?
N1_1 C1_3 C2_3 C7_3 0.1(4) . . . . ?
C1_3 C2_3 C3_3 C4_3 0.1(4) . . . . ?
C7_3 C2_3 C3_3 C4_3 -178.4(3) . . . . ?
C2_3 C3_3 C4_3 C5_3 0.6(5) . . . . ?
C2_3 C3_3 C4_3 C8_3 179.7(3) . . . . ?
C3_3 C4_3 C5_3 C6_3 -0.5(5) . . . . ?
C8_3 C4_3 C5_3 C6_3 -179.6(3) . . . . ?
C4_3 C5_3 C6_3 C1_3 -0.3(5) . . . . ?
C4_3 C5_3 C6_3 C9_3 179.8(3) . . . . ?
C2_3 C1_3 C6_3 C5_3 1.1(4) . . . . ?
N1_1 C1_3 C6_3 C5_3 178.5(3) . . . . ?
C2_3 C1_3 C6_3 C9_3 -179.0(3) . . . . ?
N1_1 C1_3 C6_3 C9_3 -1.5(4) . . . . ?
C1_1 N2_1 C1_4 C6_4 93.5(4) . . . . ?
C3_1 N2_1 C1_4 C6_4 -86.2(4) . . . . ?
C1_1 N2_1 C1_4 C2_4 -90.2(4) . . . . ?
C3_1 N2_1 C1_4 C2_4 90.1(4) . . . . ?
C6_4 C1_4 C2_4 C3_4 -0.7(4) . . . . ?
N2_1 C1_4 C2_4 C3_4 -176.9(3) . . . . ?
C6_4 C1_4 C2_4 C7_4 178.6(3) . . . . ?
N2_1 C1_4 C2_4 C7_4 2.4(4) . . . . ?
C1_4 C2_4 C3_4 C4_4 1.8(5) . . . . ?
C7_4 C2_4 C3_4 C4_4 -177.5(3) . . . . ?
C2_4 C3_4 C4_4 C5_4 -1.8(5) . . . . ?
C2_4 C3_4 C4_4 C8_4 176.3(3) . . . . ?
C3_4 C4_4 C5_4 C6_4 0.6(5) . . . . ?
C8_4 C4_4 C5_4 C6_4 -177.4(3) . . . . ?
C2_4 C1_4 C6_4 C5_4 -0.4(5) . . . . ?
N2_1 C1_4 C6_4 C5_4 175.8(3) . . . . ?
C2_4 C1_4 C6_4 C9_4 -179.5(3) . . . . ?
N2_1 C1_4 C6_4 C9_4 -3.3(4) . . . . ?
C4_4 C5_4 C6_4 C1_4 0.4(5) . . . . ?
C4_4 C5_4 C6_4 C9_4 179.5(3) . . . . ?
C1_2 N1_2 C1_5 C6_5 -95.5(4) . . . . ?
C2_2 N1_2 C1_5 C6_5 82.7(4) . . . . ?
C1_2 N1_2 C1_5 C2_5 88.7(4) . . . . ?
C2_2 N1_2 C1_5 C2_5 -93.1(4) . . . . ?
C6_5 C1_5 C2_5 C3_5 0.8(4) . . . . ?
N1_2 C1_5 C2_5 C3_5 176.5(3) . . . . ?
C6_5 C1_5 C2_5 C7_5 -178.5(3) . . . . ?
N1_2 C1_5 C2_5 C7_5 -2.9(4) . . . . ?
C1_5 C2_5 C3_5 C4_5 -0.7(4) . . . . ?
C7_5 C2_5 C3_5 C4_5 178.6(3) . . . . ?
C2_5 C3_5 C4_5 C5_5 0.8(5) . . . . ?
C2_5 C3_5 C4_5 C8_5 -177.8(3) . . . . ?
C3_5 C4_5 C5_5 C6_5 -0.9(5) . . . . ?
C8_5 C4_5 C5_5 C6_5 177.7(3) . . . . ?
C2_5 C1_5 C6_5 C5_5 -0.9(5) . . . . ?
N1_2 C1_5 C6_5 C5_5 -176.6(3) . . . . ?
C2_5 C1_5 C6_5 C9_5 179.1(3) . . . . ?
N1_2 C1_5 C6_5 C9_5 3.5(5) . . . . ?
C4_5 C5_5 C6_5 C1_5 1.0(5) . . . . ?
C4_5 C5_5 C6_5 C9_5 -179.1(3) . . . . ?
C1_2 N2_2 C1_6 C6_6 -97.2(4) . . . . ?
C3_2 N2_2 C1_6 C6_6 83.8(4) . . . . ?
C1_2 N2_2 C1_6 C2_6 87.7(4) . . . . ?
C3_2 N2_2 C1_6 C2_6 -91.3(4) . . . . ?
C6_6 C1_6 C2_6 C3_6 3.0(4) . . . . ?
N2_2 C1_6 C2_6 C3_6 177.9(3) . . . . ?
C6_6 C1_6 C2_6 C7_6 -176.1(3) . . . . ?
N2_2 C1_6 C2_6 C7_6 -1.2(4) . . . . ?
C1_6 C2_6 C3_6 C4_6 -2.1(4) . . . . ?
C7_6 C2_6 C3_6 C4_6 177.0(3) . . . . ?
C2_6 C3_6 C4_6 C5_6 0.0(5) . . . . ?
C2_6 C3_6 C4_6 C8_6 -178.9(3) . . . . ?
C3_6 C4_6 C5_6 C6_6 1.3(5) . . . . ?
C8_6 C4_6 C5_6 C6_6 -179.8(3) . . . . ?
C2_6 C1_6 C6_6 C5_6 -1.7(4) . . . . ?
N2_2 C1_6 C6_6 C5_6 -176.6(3) . . . . ?
C2_6 C1_6 C6_6 C9_6 176.9(3) . . . . ?
N2_2 C1_6 C6_6 C9_6 2.0(4) . . . . ?
C4_6 C5_6 C6_6 C1_6 -0.5(5) . . . . ?
C4_6 C5_6 C6_6 C9_6 -179.1(3) . . . . ?
